data_4322297
loop_
_publ_author_name
'Donald J. Darensbourg'
'Jennifer D. Draper'
'Brian J. Frost'
'Joseph H. Reibenspies'

_publ_section_title
;
 Structural and Spectroscopic Studies of 16-Electron, Unsaturated
 Derivatives of Low-Valent, Group 6 Carbonyl Complexes Containing \p-Donor
 Ligands
;
_journal_name_full 'Inorganic Chemistry'
_journal_page_first 4705
_journal_page_last 4714
_journal_paper_doi 10.1021/ic9804216
_journal_volume 38
_journal_year 1999
_chemical_formula_sum 'C82 H64 N2 O4 P4 S2 W'
_chemical_formula_weight 1513.20
_chemical_name_systematic
; 

 ? 

;
_space_group_IT_number 2
_symmetry_cell_setting triclinic
_symmetry_space_group_name_Hall '-P 1'
_symmetry_space_group_name_H-M 'P -1'
_atom_sites_solution_hydrogens geom
_atom_sites_solution_primary direct
_atom_sites_solution_secondary difmap
_audit_creation_method SHELXL
_cell_angle_alpha 77.182(7)
_cell_angle_beta 78.334(7)
_cell_angle_gamma 66.579(7)
_cell_formula_units_Z 2
_cell_length_a 12.6497(10)
_cell_length_b 14.8095(13)
_cell_length_c 21.053(2)
_cell_measurement_temperature 193(2)
_cell_volume 3500.1(6)
_computing_structure_refinement 'SHELXL-93 (Sheldrick, 1993)'
_computing_structure_solution 'SHELXS-86 (Sheldrick, 1990)'
_diffrn_ambient_temperature 193(2)
_diffrn_radiation_monochromator graphite
_diffrn_radiation_source 'fine-focus sealed tube'
_diffrn_radiation_type MoK\a
_diffrn_radiation_wavelength 0.71073
_diffrn_reflns_av_R_equivalents 0.0242
_diffrn_reflns_av_sigmaI/netI 0.0499
_diffrn_reflns_limit_h_max 15
_diffrn_reflns_limit_h_min 0
_diffrn_reflns_limit_k_max 17
_diffrn_reflns_limit_k_min -15
_diffrn_reflns_limit_l_max 25
_diffrn_reflns_limit_l_min -24
_diffrn_reflns_number 12863
_diffrn_reflns_theta_max 25.00
_diffrn_reflns_theta_min 1.77
_exptl_absorpt_coefficient_mu 1.855
_exptl_crystal_density_diffrn 1.436
_exptl_crystal_F_000 1536
_exptl_crystal_size_max 0.30
_exptl_crystal_size_mid 0.20
_exptl_crystal_size_min 0.10
_refine_diff_density_max 0.637
_refine_diff_density_min -0.547
_refine_diff_density_rms 0.076
_refine_ls_extinction_coef 0.00000(10)
_refine_ls_extinction_expression Fc^*^=kFc[1+0.001xFc^2^\l^3^/sin(2\q)]^-1/4^
_refine_ls_extinction_method SHELXL
_refine_ls_goodness_of_fit_all 1.070
_refine_ls_goodness_of_fit_obs 1.055
_refine_ls_matrix_type full
_refine_ls_number_parameters 857
_refine_ls_number_reflns 12257
_refine_ls_number_restraints 0
_refine_ls_restrained_S_all 1.070
_refine_ls_restrained_S_obs 1.055
_refine_ls_R_factor_all 0.0459
_refine_ls_R_factor_obs 0.0346
_refine_ls_shift/esd_max -0.955
_refine_ls_shift/esd_mean 0.019
_refine_ls_structure_factor_coef Fsqd
_refine_ls_weighting_details 'w=1/[\s^2^(Fo^2^)+(0.0329P)^2^+2.6773P] where P=(Fo^2^+2Fc^2^)/3'
_refine_ls_weighting_scheme calc
_refine_ls_wR_factor_all 0.0903
_refine_ls_wR_factor_obs 0.0819
_reflns_number_observed 10506
_reflns_number_total 12257
_reflns_observed_criterion >2sigma(I)
_cod_data_source_file ic9804216_04.cif
_cod_data_source_block dd331
_cod_depositor_comments
;
The following automatic conversions were performed:

'_refine_ls_weighting_scheme' value 'calc
w=1/[\s^2^(Fo^2^)+(0.0329P)^2^+2.6773P] where P=(Fo^2^+2Fc^2^)/3' was
changed to 'calc'. New tag '_refine_ls_weighting_details' was
created. The value of the new tag was set to
'w=1/[\s^2^(Fo^2^)+(0.0329P)^2^+2.6773P] where P=(Fo^2^+2Fc^2^)/3'.

Automatic conversion script
Id: cif_fix_values 3143 2015-03-26 13:38:13Z robertas 
;
_cod_original_cell_volume 3500.0(5)
_cod_database_code 4322297

loop_
_symmetry_equiv_pos_as_xyz
'x, y, z'
'-x, -y, -z'

loop_
_atom_site_aniso_label
_atom_site_aniso_U_11
_atom_site_aniso_U_22
_atom_site_aniso_U_33
_atom_site_aniso_U_23
_atom_site_aniso_U_13
_atom_site_aniso_U_12
W1 0.03733(10) 0.03789(10) 0.03744(10) -0.00617(6) -0.00519(6) -0.01395(7)
S1 0.0361(5) 0.0336(5) 0.0397(5) -0.0046(4) -0.0004(4) -0.0127(4)
S2 0.0351(6) 0.0524(6) 0.0575(7) -0.0219(5) 0.0032(5) -0.0154(5)
O1 0.118(4) 0.062(2) 0.100(3) 0.032(2) -0.066(3) -0.048(3)
O2 0.063(2) 0.053(2) 0.037(2) -0.0002(15) -0.0042(15) -0.025(2)
O3 0.086(3) 0.053(2) 0.042(2) -0.014(2) -0.001(2) -0.022(2)
O4 0.053(2) 0.089(3) 0.065(2) -0.012(2) -0.013(2) -0.036(2)
C1 0.058(3) 0.050(3) 0.058(3) -0.001(2) -0.017(2) -0.025(2)
C3 0.049(3) 0.043(2) 0.037(2) 0.001(2) -0.007(2) -0.017(2)
C4 0.044(2) 0.047(2) 0.037(2) -0.008(2) -0.005(2) -0.016(2)
C2 0.036(2) 0.047(2) 0.043(2) -0.015(2) 0.000(2) -0.018(2)
C5 0.041(2) 0.036(2) 0.037(2) -0.001(2) -0.006(2) -0.017(2)
C6 0.045(2) 0.049(3) 0.042(2) -0.012(2) -0.001(2) -0.017(2)
C7 0.065(3) 0.038(2) 0.045(3) -0.006(2) -0.008(2) -0.020(2)
C8 0.055(3) 0.042(2) 0.045(2) 0.004(2) -0.012(2) -0.028(2)
C9 0.041(2) 0.042(2) 0.042(2) 0.003(2) -0.004(2) -0.017(2)
C10 0.041(2) 0.029(2) 0.033(2) 0.002(2) -0.006(2) -0.013(2)
P1A 0.0304(5) 0.0305(5) 0.0368(5) -0.0020(4) -0.0040(4) -0.0113(4)
P2A 0.0299(5) 0.0306(5) 0.0319(5) -0.0036(4) -0.0032(4) -0.0110(4)
N1A 0.033(2) 0.035(2) 0.039(2) -0.0021(14) -0.0043(14) -0.0128(14)
C1A 0.036(2) 0.032(2) 0.042(2) 0.000(2) -0.009(2) -0.013(2)
C2A 0.042(3) 0.060(3) 0.080(4) 0.020(3) -0.005(3) -0.017(2)
C3A 0.059(4) 0.069(4) 0.113(5) 0.051(4) -0.017(3) -0.031(3)
C4A 0.056(3) 0.047(3) 0.080(4) 0.020(3) -0.025(3) -0.018(2)
C5A 0.043(2) 0.040(2) 0.061(3) -0.002(2) -0.011(2) -0.008(2)
C6A 0.039(2) 0.042(2) 0.039(2) -0.003(2) -0.006(2) -0.015(2)
C7A 0.034(2) 0.034(2) 0.041(2) 0.000(2) 0.000(2) -0.012(2)
C8A 0.038(2) 0.041(2) 0.060(3) -0.009(2) -0.001(2) -0.015(2)
C9A 0.039(2) 0.046(3) 0.068(3) -0.004(2) 0.007(2) -0.019(2)
C10A 0.046(3) 0.048(3) 0.051(3) -0.004(2) 0.008(2) -0.012(2)
C11A 0.052(3) 0.042(2) 0.042(2) -0.002(2) -0.003(2) -0.011(2)
C12A 0.045(2) 0.040(2) 0.036(2) 0.003(2) -0.008(2) -0.014(2)
C13A 0.038(2) 0.033(2) 0.044(2) -0.006(2) -0.008(2) -0.014(2)
C14A 0.048(3) 0.037(2) 0.061(3) -0.007(2) -0.023(2) -0.011(2)
C15A 0.089(4) 0.041(3) 0.084(4) -0.008(3) -0.051(3) -0.009(3)
C16A 0.130(6) 0.058(3) 0.088(5) -0.017(3) -0.068(4) -0.015(4)
C17A 0.095(5) 0.049(3) 0.083(4) -0.028(3) -0.046(4) 0.001(3)
C18A 0.052(3) 0.039(2) 0.060(3) -0.014(2) -0.020(2) -0.008(2)
C19A 0.030(2) 0.035(2) 0.033(2) -0.007(2) -0.002(2) -0.012(2)
C20A 0.032(2) 0.034(2) 0.039(2) -0.004(2) -0.005(2) -0.008(2)
C21A 0.038(2) 0.051(3) 0.037(2) -0.004(2) -0.013(2) -0.012(2)
C22A 0.039(2) 0.053(3) 0.047(2) -0.014(2) -0.006(2) -0.023(2)
C23A 0.048(2) 0.040(2) 0.047(2) -0.008(2) -0.005(2) -0.021(2)
C24A 0.039(2) 0.036(2) 0.034(2) -0.003(2) -0.006(2) -0.012(2)
C25A 0.030(2) 0.035(2) 0.035(2) -0.005(2) -0.003(2) -0.012(2)
C26A 0.044(2) 0.047(2) 0.039(2) -0.010(2) 0.000(2) -0.024(2)
C27A 0.048(3) 0.063(3) 0.037(2) -0.007(2) 0.004(2) -0.030(2)
C28A 0.041(2) 0.066(3) 0.038(2) -0.016(2) 0.002(2) -0.017(2)
C29A 0.057(3) 0.048(3) 0.048(3) -0.019(2) 0.004(2) -0.011(2)
C30A 0.056(3) 0.039(2) 0.040(2) -0.006(2) -0.001(2) -0.016(2)
C31A 0.032(2) 0.032(2) 0.038(2) -0.003(2) -0.006(2) -0.014(2)
C32A 0.035(2) 0.038(2) 0.031(2) -0.006(2) -0.005(2) -0.011(2)
C33A 0.034(2) 0.042(2) 0.050(3) -0.009(2) -0.006(2) -0.011(2)
C34A 0.035(2) 0.047(2) 0.049(3) 0.002(2) -0.016(2) -0.011(2)
C35A 0.053(3) 0.065(3) 0.039(2) 0.007(2) -0.017(2) -0.023(2)
C36A 0.040(2) 0.052(3) 0.035(2) -0.004(2) -0.003(2) -0.016(2)
P1B 0.0372(5) 0.0311(5) 0.0313(5) -0.0044(4) -0.0027(4) -0.0146(4)
P2B 0.0348(5) 0.0291(5) 0.0324(5) -0.0027(4) -0.0039(4) -0.0111(4)
N1B 0.035(2) 0.036(2) 0.038(2) -0.0009(14) -0.0030(14) -0.0123(15)
C1B 0.035(2) 0.033(2) 0.033(2) -0.006(2) -0.004(2) -0.013(2)
C2B 0.043(2) 0.034(2) 0.044(2) -0.003(2) -0.004(2) -0.016(2)
C3B 0.039(2) 0.044(2) 0.043(2) -0.011(2) 0.002(2) -0.016(2)
C4B 0.037(2) 0.040(2) 0.048(2) -0.010(2) -0.007(2) -0.008(2)
C5B 0.047(2) 0.036(2) 0.048(2) -0.010(2) -0.009(2) -0.018(2)
C6B 0.045(2) 0.039(2) 0.033(2) -0.003(2) -0.003(2) -0.020(2)
C7B 0.035(2) 0.042(2) 0.036(2) -0.005(2) -0.003(2) -0.020(2)
C8B 0.046(2) 0.045(2) 0.049(3) -0.010(2) -0.013(2) -0.014(2)
C9B 0.050(3) 0.045(3) 0.066(3) -0.009(2) -0.018(2) -0.012(2)
C10B 0.048(3) 0.061(3) 0.051(3) -0.008(2) -0.017(2) -0.022(2)
C11B 0.054(3) 0.076(3) 0.048(3) -0.026(3) -0.009(2) -0.019(3)
C12B 0.048(3) 0.056(3) 0.049(3) -0.020(2) -0.009(2) -0.011(2)
C13B 0.049(2) 0.032(2) 0.030(2) -0.006(2) 0.002(2) -0.017(2)
C14B 0.051(3) 0.037(2) 0.037(2) -0.006(2) -0.001(2) -0.018(2)
C15B 0.067(3) 0.036(2) 0.042(2) -0.005(2) -0.008(2) -0.011(2)
C16B 0.093(4) 0.041(3) 0.043(3) -0.004(2) -0.001(3) -0.034(3)
C17B 0.075(3) 0.052(3) 0.050(3) -0.011(2) 0.003(2) -0.039(3)
C18B 0.054(3) 0.042(2) 0.041(2) -0.009(2) -0.001(2) -0.025(2)
C19B 0.035(2) 0.032(2) 0.035(2) -0.002(2) -0.004(2) -0.012(2)
C20B 0.048(2) 0.033(2) 0.039(2) -0.003(2) -0.010(2) -0.013(2)
C21B 0.048(2) 0.033(2) 0.046(2) -0.002(2) -0.012(2) -0.009(2)
C22B 0.043(2) 0.044(2) 0.044(2) 0.004(2) -0.011(2) -0.013(2)
C23B 0.062(3) 0.048(3) 0.054(3) -0.010(2) -0.025(2) -0.013(2)
C24B 0.057(3) 0.041(2) 0.052(3) -0.012(2) -0.018(2) -0.007(2)
C25B 0.038(2) 0.035(2) 0.036(2) -0.005(2) -0.004(2) -0.013(2)
C26B 0.066(3) 0.036(2) 0.046(3) 0.000(2) 0.007(2) -0.010(2)
C27B 0.084(4) 0.033(2) 0.058(3) 0.002(2) 0.002(3) -0.003(2)
C28B 0.054(3) 0.041(2) 0.054(3) -0.014(2) 0.000(2) -0.001(2)
C29B 0.054(3) 0.049(3) 0.037(2) -0.008(2) 0.005(2) -0.011(2)
C30B 0.049(3) 0.034(2) 0.042(2) 0.000(2) -0.002(2) -0.012(2)
C31B 0.032(2) 0.034(2) 0.040(2) -0.006(2) -0.005(2) -0.010(2)
C32B 0.040(2) 0.036(2) 0.045(2) 0.000(2) -0.010(2) -0.011(2)
C33B 0.047(3) 0.044(2) 0.051(3) -0.006(2) -0.018(2) -0.010(2)
C34B 0.045(3) 0.055(3) 0.066(3) -0.010(2) -0.018(2) -0.021(2)
C35B 0.049(3) 0.053(3) 0.065(3) -0.008(2) -0.002(2) -0.028(2)
C36B 0.049(3) 0.049(3) 0.041(2) -0.006(2) -0.003(2) -0.023(2)

loop_
_atom_site_label
_atom_site_type_symbol
_atom_site_fract_x
_atom_site_fract_y
_atom_site_fract_z
_atom_site_U_iso_or_equiv
_atom_site_thermal_displace_type
_atom_site_occupancy
_atom_site_calc_flag
_atom_site_refinement_flags
_atom_site_disorder_group
W1 W -0.018993(15) 1.142299(13) 1.231196(9) 0.03743(7) Uani 1 d . .
S1 S 0.17377(9) 1.15956(7) 1.23146(5) 0.0374(2) Uani 1 d . .
S2 S -0.08835(9) 1.26945(9) 1.30906(6) 0.0477(3) Uani 1 d . .
O1 O -0.0965(4) 1.3360(3) 1.1230(2) 0.0882(14) Uani 1 d . .
O2 O 0.0531(3) 0.9565(2) 1.34462(15) 0.0514(8) Uani 1 d . .
O3 O 0.0723(3) 0.9958(3) 1.1292(2) 0.0617(9) Uani 1 d . .
O4 O -0.2544(3) 1.1160(3) 1.2391(2) 0.0648(10) Uani 1 d . .
C1 C -0.0654(4) 1.2657(4) 1.1607(3) 0.0535(12) Uani 1 d . .
C3 C 0.0407(4) 1.0512(3) 1.1674(2) 0.0440(10) Uani 1 d . .
C4 C -0.1672(4) 1.1282(3) 1.2361(2) 0.0429(10) Uani 1 d . .
C2 C 0.0260(4) 1.0257(3) 1.3042(2) 0.0407(9) Uani 1 d . .
C5 C 0.0310(4) 1.3005(3) 1.3112(2) 0.0382(9) Uani 1 d . .
C6 C 0.0145(4) 1.3739(3) 1.3482(2) 0.0454(10) Uani 1 d . .
H6A H -0.0611(4) 1.4074(3) 1.3690(2) 0.054 Uiso 1 calc R .
C7 C 0.1059(4) 1.3987(3) 1.3551(2) 0.0487(11) Uani 1 d . .
H7A H 0.0926(4) 1.4483(3) 1.3808(2) 0.058 Uiso 1 calc R .
C8 C 0.2162(4) 1.3512(3) 1.3248(2) 0.0453(10) Uani 1 d . .
H8A H 0.2793(4) 1.3674(3) 1.3297(2) 0.054 Uiso 1 calc R .
C9 C 0.2334(4) 1.2798(3) 1.2872(2) 0.0426(10) Uani 1 d . .
H9A H 0.3091(4) 1.2479(3) 1.2659(2) 0.051 Uiso 1 calc R .
C10 C 0.1430(3) 1.2528(3) 1.2794(2) 0.0351(8) Uani 1 d . .
P1A P 0.33179(9) 1.35079(7) 1.52113(5) 0.0332(2) Uani 1 d . .
P2A P 0.23881(8) 1.19364(7) 1.58706(5) 0.0312(2) Uani 1 d . .
N1A N 0.2488(3) 1.2899(2) 1.5393(2) 0.0363(7) Uani 1 d . .
C1A C 0.2563(3) 1.4718(3) 1.4769(2) 0.0370(9) Uani 1 d . .
C2A C 0.3174(4) 1.5221(4) 1.4314(3) 0.067(2) Uani 1 d . .
H2AA H 0.3987(4) 1.4906(4) 1.4200(3) 0.080 Uiso 1 calc R .
C3A C 0.2591(5) 1.6183(5) 1.4029(4) 0.088(2) Uani 1 d . .
H3AA H 0.3014(5) 1.6535(5) 1.3725(4) 0.106 Uiso 1 calc R .
C4A C 0.1414(5) 1.6642(4) 1.4177(3) 0.0639(14) Uani 1 d . .
H4AA H 0.1024(5) 1.7303(4) 1.3972(3) 0.077 Uiso 1 calc R .
C5A C 0.0805(4) 1.6141(3) 1.4621(2) 0.0506(11) Uani 1 d . .
H5AA H -0.0012(4) 1.6451(3) 1.4723(2) 0.061 Uiso 1 calc R .
C6A C 0.1382(4) 1.5180(3) 1.4922(2) 0.0404(9) Uani 1 d . .
H6AA H 0.0960(4) 1.4837(3) 1.5235(2) 0.048 Uiso 1 calc R .
C7A C 0.4615(3) 1.2951(3) 1.4680(2) 0.0381(9) Uani 1 d . .
C8A C 0.5620(4) 1.3135(3) 1.4677(2) 0.0466(10) Uani 1 d . .
H8AA H 0.5654(4) 1.3488(3) 1.4993(2) 0.056 Uiso 1 calc R .
C9A C 0.6557(4) 1.2797(3) 1.4212(3) 0.0528(12) Uani 1 d . .
H9AA H 0.7240(4) 1.2921(3) 1.4206(3) 0.063 Uiso 1 calc R .
C10A C 0.6513(4) 1.2281(3) 1.3753(2) 0.0528(12) Uani 1 d . .
H10A H 0.7160(4) 1.2064(3) 1.3428(2) 0.063 Uiso 1 calc R .
C11A C 0.5536(4) 1.2078(3) 1.3763(2) 0.0490(11) Uani 1 d . .
H11A H 0.5520(4) 1.1705(3) 1.3454(2) 0.059 Uiso 1 calc R .
C12A C 0.4575(4) 1.2417(3) 1.4225(2) 0.0418(10) Uani 1 d . .
H12A H 0.3897(4) 1.2286(3) 1.4230(2) 0.050 Uiso 1 calc R .
C13A C 0.3723(4) 1.3725(3) 1.5914(2) 0.0376(9) Uani 1 d . .
C14A C 0.4477(4) 1.2927(3) 1.6302(2) 0.0478(11) Uani 1 d . .
H14A H 0.4861(4) 1.2300(3) 1.6155(2) 0.057 Uiso 1 calc R .
C15A C 0.4662(5) 1.3046(4) 1.6890(3) 0.071(2) Uani 1 d . .
H15A H 0.5163(5) 1.2498(4) 1.7154(3) 0.085 Uiso 1 calc R .
C16A C 0.4128(7) 1.3951(4) 1.7101(3) 0.089(2) Uani 1 d . .
H16A H 0.4262(7) 1.4026(4) 1.7511(3) 0.107 Uiso 1 calc R .
C17A C 0.3394(6) 1.4759(4) 1.6723(3) 0.076(2) Uani 1 d . .
H17A H 0.3037(6) 1.5388(4) 1.6869(3) 0.092 Uiso 1 calc R .
C18A C 0.3189(4) 1.4641(3) 1.6135(2) 0.0503(11) Uani 1 d . .
H18A H 0.2677(4) 1.5190(3) 1.5878(2) 0.060 Uiso 1 calc R .
C19A C 0.1927(3) 1.1276(3) 1.5429(2) 0.0328(8) Uani 1 d . .
C20A C 0.1528(3) 1.1723(3) 1.4824(2) 0.0362(9) Uani 1 d . .
H20A H 0.1501(3) 1.2377(3) 1.4641(2) 0.043 Uiso 1 calc R .
C21A C 0.1167(4) 1.1202(3) 1.4489(2) 0.0428(10) Uani 1 d . .
H21A H 0.0882(4) 1.1505(3) 1.4079(2) 0.051 Uiso 1 calc R .
C22A C 0.1225(4) 1.0256(3) 1.4753(2) 0.0433(10) Uani 1 d . .
H22A H 0.0982(4) 0.9904(3) 1.4523(2) 0.052 Uiso 1 calc R .
C23A C 0.1630(4) 0.9805(3) 1.5350(2) 0.0434(10) Uani 1 d . .
H23A H 0.1658(4) 0.9149(3) 1.5529(2) 0.052 Uiso 1 calc R .
C24A C 0.1995(3) 1.0305(3) 1.5685(2) 0.0369(9) Uani 1 d . .
H24A H 0.2292(3) 0.9989(3) 1.6091(2) 0.044 Uiso 1 calc R .
C25A C 0.1348(3) 1.2272(3) 1.6586(2) 0.0340(8) Uani 1 d . .
C26A C 0.0951(4) 1.1577(3) 1.7015(2) 0.0416(9) Uani 1 d . .
H26A H 0.1228(4) 1.0912(3) 1.6931(2) 0.050 Uiso 1 calc R .
C27A C 0.0160(4) 1.1850(4) 1.7559(2) 0.0477(11) Uani 1 d . .
H27A H -0.0107(4) 1.1374(4) 1.7850(2) 0.057 Uiso 1 calc R .
C28A C -0.0243(4) 1.2815(4) 1.7682(2) 0.0493(11) Uani 1 d . .
H28A H -0.0794(4) 1.3002(4) 1.8055(2) 0.059 Uiso 1 calc R .
C29A C 0.0148(4) 1.3508(4) 1.7266(2) 0.0530(12) Uani 1 d . .
H29A H -0.0126(4) 1.4170(4) 1.7356(2) 0.064 Uiso 1 calc R .
C30A C 0.0940(4) 1.3244(3) 1.6714(2) 0.0461(10) Uani 1 d . .
H30A H 0.1203(4) 1.3724(3) 1.6425(2) 0.055 Uiso 1 calc R .
C31A C 0.3724(3) 1.1054(3) 1.6161(2) 0.0336(8) Uani 1 d . .
C32A C 0.4656(3) 1.0680(3) 1.5686(2) 0.0352(8) Uani 1 d . .
H32A H 0.4543(3) 1.0846(3) 1.5236(2) 0.042 Uiso 1 calc R .
C33A C 0.5735(4) 1.0074(3) 1.5860(2) 0.0428(10) Uani 1 d . .
H33A H 0.6364(4) 0.9829(3) 1.5532(2) 0.051 Uiso 1 calc R .
C34A C 0.5905(4) 0.9821(3) 1.6515(2) 0.0451(10) Uani 1 d . .
H34A H 0.6652(4) 0.9410(3) 1.6638(2) 0.054 Uiso 1 calc R .
C35A C 0.4982(4) 1.0168(4) 1.6989(2) 0.0526(12) Uani 1 d . .
H35A H 0.5096(4) 0.9978(4) 1.7439(2) 0.063 Uiso 1 calc R .
C36A C 0.3895(4) 1.0788(3) 1.6820(2) 0.0434(10) Uani 1 d . .
H36A H 0.3269(4) 1.1030(3) 1.7151(2) 0.052 Uiso 1 calc R .
P1B P -0.46485(9) 1.32365(7) 1.90893(5) 0.0329(2) Uani 1 d . .
P2B P -0.66326(9) 1.29025(7) 2.00192(5) 0.0328(2) Uani 1 d . .
N1B N -0.5921(3) 1.3344(2) 1.9411(2) 0.0379(7) Uani 1 d . .
C1B C -0.4072(3) 1.2410(3) 1.8486(2) 0.0332(8) Uani 1 d . .
C2B C -0.3250(4) 1.2539(3) 1.7962(2) 0.0401(9) Uani 1 d . .
H2BA H -0.3066(4) 1.3121(3) 1.7880(2) 0.048 Uiso 1 calc R .
C3B C -0.2702(4) 1.1820(3) 1.7559(2) 0.0423(10) Uani 1 d . .
H3BA H -0.2140(4) 1.1910(3) 1.7203(2) 0.051 Uiso 1 calc R .
C4B C -0.2964(4) 1.0971(3) 1.7671(2) 0.0428(10) Uani 1 d . .
H4BA H -0.2587(4) 1.0483(3) 1.7389(2) 0.051 Uiso 1 calc R .
C5B C -0.3775(4) 1.0836(3) 1.8193(2) 0.0419(10) Uani 1 d . .
H5BA H -0.3950(4) 1.0250(3) 1.8274(2) 0.050 Uiso 1 calc R .
C6B C -0.4331(4) 1.1552(3) 1.8595(2) 0.0385(9) Uani 1 d . .
H6BA H -0.4896(4) 1.1460(3) 1.8949(2) 0.046 Uiso 1 calc R .
C7B C -0.3565(3) 1.2777(3) 1.9641(2) 0.0365(9) Uani 1 d . .
C8B C -0.2648(4) 1.1866(3) 1.9602(2) 0.0456(10) Uani 1 d . .
H8BA H -0.2567(4) 1.1491(3) 1.9271(2) 0.055 Uiso 1 calc R .
C9B C -0.1854(4) 1.1514(4) 2.0049(3) 0.0537(12) Uani 1 d . .
H9BA H -0.1228(4) 1.0893(4) 2.0022(3) 0.064 Uiso 1 calc R .
C10B C -0.1951(4) 1.2039(4) 2.0529(2) 0.0512(11) Uani 1 d . .
H10B H -0.1408(4) 1.1782(4) 2.0838(2) 0.061 Uiso 1 calc R .
C11B C -0.2855(4) 1.2956(4) 2.0559(2) 0.0579(13) Uani 1 d . .
H11B H -0.2922(4) 1.3336(4) 2.0884(2) 0.069 Uiso 1 calc R .
C12B C -0.3656(4) 1.3318(4) 2.0119(2) 0.0514(11) Uani 1 d . .
H12B H -0.4274(4) 1.3943(4) 2.0144(2) 0.062 Uiso 1 calc R .
C13B C -0.4696(4) 1.4444(3) 1.8654(2) 0.0377(9) Uani 1 d . .
C14B C -0.5700(4) 1.5084(3) 1.8380(2) 0.0420(10) Uani 1 d . .
H14B H -0.6378(4) 1.4925(3) 1.8476(2) 0.050 Uiso 1 calc R .
C15B C -0.5703(5) 1.5955(3) 1.7968(2) 0.0509(11) Uani 1 d . .
H15B H -0.6385(5) 1.6397(3) 1.7780(2) 0.061 Uiso 1 calc R .
C16B C -0.4713(5) 1.6180(4) 1.7830(2) 0.0577(13) Uani 1 d . .
H16B H -0.4711(5) 1.6769(4) 1.7538(2) 0.069 Uiso 1 calc R .
C17B C -0.3731(5) 1.5560(4) 1.8112(2) 0.0550(12) Uani 1 d . .
H17B H -0.3060(5) 1.5730(4) 1.8021(2) 0.066 Uiso 1 calc R .
C18B C -0.3716(4) 1.4689(3) 1.8526(2) 0.0442(10) Uani 1 d . .
H18B H -0.3037(4) 1.4261(3) 1.8722(2) 0.053 Uiso 1 calc R .
C19B C -0.5717(3) 1.1975(3) 2.0594(2) 0.0352(8) Uani 1 d . .
C20B C -0.5160(4) 1.1014(3) 2.0461(2) 0.0406(9) Uani 1 d . .
H20B H -0.5382(4) 1.0811(3) 2.0127(2) 0.049 Uiso 1 calc R .
C21B C -0.4273(4) 1.0343(3) 2.0818(2) 0.0437(10) Uani 1 d . .
H21B H -0.3880(4) 0.9684(3) 2.0721(2) 0.052 Uiso 1 calc R .
C22B C -0.3963(4) 1.0625(3) 2.1306(2) 0.0455(10) Uani 1 d . .
H22B H -0.3354(4) 1.0165(3) 2.1546(2) 0.055 Uiso 1 calc R .
C23B C -0.4538(4) 1.1579(3) 2.1447(2) 0.0538(12) Uani 1 d . .
H23B H -0.4338(4) 1.1773(3) 2.1793(2) 0.065 Uiso 1 calc R .
C24B C -0.5411(4) 1.2257(3) 2.1085(2) 0.0511(11) Uani 1 d . .
H24B H -0.5797(4) 1.2918(3) 2.1179(2) 0.061 Uiso 1 calc R .
C25B C -0.7681(3) 1.3890(3) 2.0437(2) 0.0368(9) Uani 1 d . .
C26B C -0.8003(5) 1.4861(3) 2.0118(2) 0.0555(13) Uani 1 d . .
H26B H -0.7633(5) 1.5014(3) 1.9691(2) 0.067 Uiso 1 calc R .
C27B C -0.8872(5) 1.5614(4) 2.0425(3) 0.068(2) Uani 1 d . .
H27B H -0.9092(5) 1.6284(4) 2.0209(3) 0.082 Uiso 1 calc R .
C28B C -0.9416(4) 1.5396(3) 2.1041(2) 0.0548(12) Uani 1 d . .
H28B H -1.0016(4) 1.5916(3) 2.1244(2) 0.066 Uiso 1 calc R .
C29B C -0.9096(4) 1.4433(3) 2.1364(2) 0.0503(11) Uani 1 d . .
H29B H -0.9468(4) 1.4285(3) 2.1792(2) 0.060 Uiso 1 calc R .
C30B C -0.8232(4) 1.3681(3) 2.1062(2) 0.0444(10) Uani 1 d . .
H30B H -0.8010(4) 1.3013(3) 2.1284(2) 0.053 Uiso 1 calc R .
C31B C -0.7427(3) 1.2338(3) 1.9725(2) 0.0358(9) Uani 1 d . .
C32B C -0.7477(4) 1.2478(3) 1.9054(2) 0.0415(9) Uani 1 d . .
H32B H -0.7069(4) 1.2849(3) 1.8756(2) 0.050 Uiso 1 calc R .
C33B C -0.8114(4) 1.2081(3) 1.8816(2) 0.0479(11) Uani 1 d . .
H33B H -0.8140(4) 1.2174(3) 1.8358(2) 0.057 Uiso 1 calc R .
C34B C -0.8715(4) 1.1544(4) 1.9253(3) 0.0529(12) Uani 1 d . .
H34B H -0.9161(4) 1.1275(4) 1.9094(3) 0.064 Uiso 1 calc R .
C35B C -0.8664(4) 1.1403(4) 1.9920(3) 0.0535(12) Uani 1 d . .
H35B H -0.9069(4) 1.1029(4) 2.0218(3) 0.064 Uiso 1 calc R .
C36B C -0.8028(4) 1.1800(3) 2.0156(2) 0.0456(10) Uani 1 d . .
H36B H -0.8003(4) 1.1703(3) 2.0615(2) 0.055 Uiso 1 calc R .

loop_
_atom_type_symbol
_atom_type_description
_atom_type_scat_dispersion_real
_atom_type_scat_dispersion_imag
_atom_type_scat_source
C C 0.0033 0.0016 'International Tables Vol C Tables 4.2.6.8 and 6.1.1.4'
H H 0.0000 0.0000 'International Tables Vol C Tables 4.2.6.8 and 6.1.1.4'
N N 0.0061 0.0033 'International Tables Vol C Tables 4.2.6.8 and 6.1.1.4'
O O 0.0106 0.0060 'International Tables Vol C Tables 4.2.6.8 and 6.1.1.4'
P P 0.1023 0.0942 'International Tables Vol C Tables 4.2.6.8 and 6.1.1.4'
S S 0.1246 0.1234 'International Tables Vol C Tables 4.2.6.8 and 6.1.1.4'
W W -0.8490 6.8722 'International Tables Vol C Tables 4.2.6.8 and 6.1.1.4'

loop_
_geom_angle_atom_site_label_1
_geom_angle_atom_site_label_2
_geom_angle_atom_site_label_3
_geom_angle
_geom_angle_site_symmetry_1
_geom_angle_site_symmetry_3
_geom_angle_publ_flag
C3 W1 C4 86.6(2) . . ?
C3 W1 C2 89.9(2) . . ?
C4 W1 C2 89.9(2) . . ?
C3 W1 C1 93.2(2) . . ?
C4 W1 C1 91.2(2) . . ?
C2 W1 C1 176.8(2) . . ?
C3 W1 S2 175.53(13) . . ?
C4 W1 S2 96.76(13) . . ?
C2 W1 S2 93.06(12) . . ?
C1 W1 S2 83.80(15) . . ?
C3 W1 S1 95.56(14) . . ?
C4 W1 S1 176.96(13) . . ?
C2 W1 S1 87.97(12) . . ?
C1 W1 S1 90.81(14) . . ?
S2 W1 S1 81.23(3) . . ?
C10 S1 W1 106.32(14) . . ?
C5 S2 W1 106.43(14) . . ?
O1 C1 W1 176.7(5) . . ?
O3 C3 W1 177.2(4) . . ?
O4 C4 W1 177.5(4) . . ?
O2 C2 W1 177.7(4) . . ?
C6 C5 C10 118.7(4) . . ?
C6 C5 S2 118.2(3) . . ?
C10 C5 S2 123.1(3) . . ?
C7 C6 C5 121.5(4) . . ?
C6 C7 C8 120.1(4) . . ?
C9 C8 C7 119.0(4) . . ?
C8 C9 C10 122.3(4) . . ?
C9 C10 C5 118.4(4) . . ?
C9 C10 S1 119.0(3) . . ?
C5 C10 S1 122.6(3) . . ?
N1A P1A C13A 113.3(2) . . ?
N1A P1A C7A 113.6(2) . . ?
C13A P1A C7A 108.4(2) . . ?
N1A P1A C1A 108.7(2) . . ?
C13A P1A C1A 106.3(2) . . ?
C7A P1A C1A 106.0(2) . . ?
N1A P2A C19A 108.3(2) . . ?
N1A P2A C31A 115.2(2) . . ?
C19A P2A C31A 105.8(2) . . ?
N1A P2A C25A 110.9(2) . . ?
C19A P2A C25A 109.5(2) . . ?
C31A P2A C25A 107.0(2) . . ?
P1A N1A P2A 139.2(2) . . ?
C6A C1A C2A 119.6(4) . . ?
C6A C1A P1A 119.9(3) . . ?
C2A C1A P1A 120.4(3) . . ?
C3A C2A C1A 119.3(5) . . ?
C4A C3A C2A 121.2(5) . . ?
C3A C4A C5A 119.5(5) . . ?
C4A C5A C6A 119.9(4) . . ?
C1A C6A C5A 120.4(4) . . ?
C12A C7A C8A 120.2(4) . . ?
C12A C7A P1A 119.0(3) . . ?
C8A C7A P1A 120.5(3) . . ?
C9A C8A C7A 119.3(5) . . ?
C8A C9A C10A 120.6(5) . . ?
C9A C10A C11A 120.4(4) . . ?
C10A C11A C12A 120.0(5) . . ?
C7A C12A C11A 119.4(4) . . ?
C18A C13A C14A 118.7(4) . . ?
C18A C13A P1A 121.2(3) . . ?
C14A C13A P1A 119.6(3) . . ?
C15A C14A C13A 120.3(4) . . ?
C16A C15A C14A 120.3(5) . . ?
C15A C16A C17A 120.7(5) . . ?
C18A C17A C16A 119.3(5) . . ?
C17A C18A C13A 120.7(4) . . ?
C20A C19A C24A 119.8(4) . . ?
C20A C19A P2A 120.2(3) . . ?
C24A C19A P2A 120.0(3) . . ?
C19A C20A C21A 119.5(4) . . ?
C22A C21A C20A 119.8(4) . . ?
C21A C22A C23A 121.0(4) . . ?
C22A C23A C24A 120.0(4) . . ?
C23A C24A C19A 119.9(4) . . ?
C30A C25A C26A 119.4(4) . . ?
C30A C25A P2A 119.3(3) . . ?
C26A C25A P2A 121.4(3) . . ?
C27A C26A C25A 120.3(4) . . ?
C26A C27A C28A 120.0(4) . . ?
C27A C28A C29A 120.4(4) . . ?
C28A C29A C30A 120.1(4) . . ?
C29A C30A C25A 119.8(4) . . ?
C36A C31A C32A 119.1(4) . . ?
C36A C31A P2A 123.8(3) . . ?
C32A C31A P2A 116.9(3) . . ?
C33A C32A C31A 120.8(4) . . ?
C32A C33A C34A 119.9(4) . . ?
C33A C34A C35A 119.6(4) . . ?
C36A C35A C34A 121.2(4) . . ?
C35A C36A C31A 119.4(4) . . ?
N1B P1B C1B 113.1(2) . . ?
N1B P1B C7B 116.3(2) . . ?
C1B P1B C7B 104.5(2) . . ?
N1B P1B C13B 107.7(2) . . ?
C1B P1B C13B 106.0(2) . . ?
C7B P1B C13B 108.7(2) . . ?
N1B P2B C25B 110.0(2) . . ?
N1B P2B C31B 108.9(2) . . ?
C25B P2B C31B 107.2(2) . . ?
N1B P2B C19B 112.8(2) . . ?
C25B P2B C19B 109.4(2) . . ?
C31B P2B C19B 108.5(2) . . ?
P1B N1B P2B 142.6(2) . . ?
C2B C1B C6B 119.1(4) . . ?
C2B C1B P1B 121.0(3) . . ?
C6B C1B P1B 119.3(3) . . ?
C3B C2B C1B 119.9(4) . . ?
C2B C3B C4B 120.7(4) . . ?
C3B C4B C5B 119.8(4) . . ?
C6B C5B C4B 120.0(4) . . ?
C5B C6B C1B 120.7(4) . . ?
C12B C7B C8B 119.4(4) . . ?
C12B C7B P1B 120.0(3) . . ?
C8B C7B P1B 120.6(3) . . ?
C9B C8B C7B 119.3(4) . . ?
C10B C9B C8B 121.5(5) . . ?
C9B C10B C11B 119.0(4) . . ?
C12B C11B C10B 120.3(4) . . ?
C7B C12B C11B 120.5(4) . . ?
C18B C13B C14B 120.1(4) . . ?
C18B C13B P1B 121.0(3) . . ?
C14B C13B P1B 118.4(3) . . ?
C15B C14B C13B 119.6(4) . . ?
C16B C15B C14B 119.8(5) . . ?
C17B C16B C15B 120.7(4) . . ?
C16B C17B C18B 120.2(5) . . ?
C17B C18B C13B 119.6(5) . . ?
C24B C19B C20B 119.9(4) . . ?
C24B C19B P2B 120.1(3) . . ?
C20B C19B P2B 118.9(3) . . ?
C19B C20B C21B 119.7(4) . . ?
C22B C21B C20B 120.5(4) . . ?
C21B C22B C23B 119.7(4) . . ?
C22B C23B C24B 120.0(4) . . ?
C19B C24B C23B 120.2(4) . . ?
C26B C25B C30B 119.4(4) . . ?
C26B C25B P2B 119.7(3) . . ?
C30B C25B P2B 120.7(3) . . ?
C25B C26B C27B 119.4(4) . . ?
C28B C27B C26B 120.5(4) . . ?
C29B C28B C27B 120.4(4) . . ?
C28B C29B C30B 119.4(4) . . ?
C29B C30B C25B 120.7(4) . . ?
C36B C31B C32B 119.3(4) . . ?
C36B C31B P2B 121.1(3) . . ?
C32B C31B P2B 119.5(3) . . ?
C33B C32B C31B 120.7(4) . . ?
C32B C33B C34B 119.5(4) . . ?
C35B C34B C33B 119.9(4) . . ?
C36B C35B C34B 120.5(4) . . ?
C35B C36B C31B 120.1(4) . . ?

loop_
_geom_bond_atom_site_label_1
_geom_bond_atom_site_label_2
_geom_bond_distance
_geom_bond_site_symmetry_2
_geom_bond_publ_flag
W1 C3 1.944(5) . ?
W1 C4 1.947(5) . ?
W1 C2 2.015(5) . ?
W1 C1 2.045(5) . ?
W1 S2 2.5451(11) . ?
W1 S1 2.5520(11) . ?
S1 C10 1.763(4) . ?
S2 C5 1.755(4) . ?
O1 C1 1.141(6) . ?
O2 C2 1.159(5) . ?
O3 C3 1.175(5) . ?
O4 C4 1.174(5) . ?
C5 C6 1.399(6) . ?
C5 C10 1.410(6) . ?
C6 C7 1.387(6) . ?
C7 C8 1.381(7) . ?
C8 C9 1.383(6) . ?
C9 C10 1.401(6) . ?
P1A N1A 1.581(3) . ?
P1A C13A 1.790(4) . ?
P1A C7A 1.792(4) . ?
P1A C1A 1.803(4) . ?
P2A N1A 1.586(3) . ?
P2A C19A 1.800(4) . ?
P2A C31A 1.802(4) . ?
P2A C25A 1.805(4) . ?
C1A C6A 1.376(6) . ?
C1A C2A 1.382(6) . ?
C2A C3A 1.378(7) . ?
C3A C4A 1.370(8) . ?
C4A C5A 1.370(7) . ?
C5A C6A 1.386(6) . ?
C7A C12A 1.391(6) . ?
C7A C8A 1.401(6) . ?
C8A C9A 1.375(6) . ?
C9A C10A 1.381(7) . ?
C10A C11A 1.378(7) . ?
C11A C12A 1.389(6) . ?
C13A C18A 1.392(6) . ?
C13A C14A 1.400(6) . ?
C14A C15A 1.367(7) . ?
C15A C16A 1.368(8) . ?
C16A C17A 1.385(8) . ?
C17A C18A 1.375(7) . ?
C19A C20A 1.391(5) . ?
C19A C24A 1.393(5) . ?
C20A C21A 1.397(6) . ?
C21A C22A 1.367(6) . ?
C22A C23A 1.379(6) . ?
C23A C24A 1.376(6) . ?
C25A C30A 1.390(6) . ?
C25A C26A 1.394(6) . ?
C26A C27A 1.378(6) . ?
C27A C28A 1.377(7) . ?
C28A C29A 1.377(7) . ?
C29A C30A 1.388(6) . ?
C31A C36A 1.393(6) . ?
C31A C32A 1.396(5) . ?
C32A C33A 1.373(6) . ?
C33A C34A 1.383(6) . ?
C34A C35A 1.379(7) . ?
C35A C36A 1.381(6) . ?
P1B N1B 1.574(3) . ?
P1B C1B 1.802(4) . ?
P1B C7B 1.800(4) . ?
P1B C13B 1.802(4) . ?
P2B N1B 1.584(3) . ?
P2B C25B 1.797(4) . ?
P2B C31B 1.800(4) . ?
P2B C19B 1.805(4) . ?
C1B C2B 1.392(6) . ?
C1B C6B 1.395(5) . ?
C2B C3B 1.381(6) . ?
C3B C4B 1.384(6) . ?
C4B C5B 1.383(6) . ?
C5B C6B 1.378(6) . ?
C7B C12B 1.379(6) . ?
C7B C8B 1.393(6) . ?
C8B C9B 1.384(6) . ?
C9B C10B 1.365(7) . ?
C10B C11B 1.389(7) . ?
C11B C12B 1.378(7) . ?
C13B C18B 1.386(6) . ?
C13B C14B 1.393(6) . ?
C14B C15B 1.385(6) . ?
C15B C16B 1.380(7) . ?
C16B C17B 1.373(8) . ?
C17B C18B 1.384(6) . ?
C19B C24B 1.370(6) . ?
C19B C20B 1.378(6) . ?
C20B C21B 1.391(6) . ?
C21B C22B 1.367(6) . ?
C22B C23B 1.377(6) . ?
C23B C24B 1.389(6) . ?
C25B C26B 1.380(6) . ?
C25B C30B 1.390(6) . ?
C26B C27B 1.389(7) . ?
C27B C28B 1.373(7) . ?
C28B C29B 1.373(7) . ?
C29B C30B 1.380(6) . ?
C31B C36B 1.387(6) . ?
C31B C32B 1.391(6) . ?
C32B C33B 1.385(6) . ?
C33B C34B 1.388(7) . ?
C34B C35B 1.384(7) . ?
C35B C36B 1.381(6) . ?
